data_7050405
loop_
_publ_author_name
'Lori A. Watson'
'Joseph N. Coalter III'
'Oleg Ozerov'
'Maren Pink'
'John C. Huffman'
'Kenneth G. Caulton'

_publ_section_title
;
 Amido/phosphine pincer hydrides of ruthenium
;
_journal_issue 2
_journal_name_full 'New J. Chem.'
_journal_page_first 263
_journal_page_last 273
_journal_paper_doi 10.1039/b206202j
_journal_volume 27
_journal_year 2003
_chemical_formula_sum 'C48 H76 N P3 Ru Si2'
_chemical_formula_weight 917.3
_space_group_IT_number 2
_symmetry_cell_setting triclinic
_symmetry_space_group_name_Hall '-P 1'
_symmetry_space_group_name_H-M 'P -1'
_audit_creation_method 'minor manual editing of SDT2CIF v. 1.2 BETA  output'
_cell_angle_alpha 88.6380(11)
_cell_angle_beta 88.8047(11)
_cell_angle_gamma 68.2782(12)
_cell_formula_units_Z 2
_cell_length_a 11.0831(4)
_cell_length_b 12.6428(5)
_cell_length_c 18.4421(7)
_cell_measurement_temperature 113.
_cell_volume 2399.76(16)
_computing_cell_refinement 'Bruker SMART'
_computing_data_collection 'Bruker SMART'
_computing_data_reduction 'Bruker SAINT'
_computing_molecular_graphics 'XTEL, local package'
_computing_publication_material 'XTEL, local package'
_computing_structure_refinement 'XTEL, local package'
_computing_structure_solution MULTAN78
_diffrn_ambient_temperature 113.
_diffrn_measured_fraction_theta_full 0
_diffrn_measured_fraction_theta_max 1
_diffrn_measurement_device_type 'CCD area detector'
_diffrn_measurement_method 'phi and omega scans'
_diffrn_radiation_monochromator graphite
_diffrn_radiation_source 'sealed tube'
_diffrn_radiation_type 'Mo K\a'
_diffrn_radiation_wavelength 0.71073
_diffrn_reflns_av_R_equivalents 0.067
_diffrn_reflns_limit_h_max 14
_diffrn_reflns_limit_h_min -12
_diffrn_reflns_limit_k_max 16
_diffrn_reflns_limit_k_min -14
_diffrn_reflns_limit_l_max 23
_diffrn_reflns_limit_l_min -23
_diffrn_reflns_number 19493
_diffrn_reflns_theta_full 0
_diffrn_reflns_theta_max 27.5105
_diffrn_reflns_theta_min 1.10452
_exptl_absorpt_coefficient_mu 0.509
_exptl_absorpt_correction_type none
_exptl_absorpt_process_details none
_exptl_crystal_colour orange
_exptl_crystal_density_diffrn 1.269
_exptl_crystal_density_method 'not measured'
_exptl_crystal_description 'trapazodial plate'
_exptl_crystal_F_000 976
_exptl_crystal_size_max .25
_exptl_crystal_size_mid .20
_exptl_crystal_size_min .15
_refine_diff_density_max 1.34
_refine_diff_density_min -1.94
_refine_ls_abs_structure_details none
_refine_ls_extinction_coef -0.00000035(2)
_refine_ls_extinction_expression
;                                                                               
Larson, A. C. (1967).  Acta Cryst. 23, p. 664.  Eq. (3)                         
;
_refine_ls_extinction_method Zachariasen
_refine_ls_goodness_of_fit_ref 0.7811
_refine_ls_matrix_type full
_refine_ls_number_parameters 794
_refine_ls_number_reflns 60910
_refine_ls_R_factor_gt 0.0461
_refine_ls_shift/su_max 0.0036
_refine_ls_structure_factor_coef F
_refine_ls_weighting_details w^-1^=\s^2^(F)+(.07F)^2^
_refine_ls_weighting_scheme calc
_refine_ls_wR_factor_ref 0.0379
_reflns_number_gt 6085
_reflns_number_total 11017
_reflns_threshold_expression F^2^>2.33\s(F^2^)
_cod_data_source_file b206202j.txt
_cod_data_source_block MSC99090
_cod_original_formula_sum 'C48 H76 N1 P3 Ru1 Si2'
_cod_database_code 7050405

loop_
_symmetry_equiv_pos_as_xyz
x,y,z
-x,-y,-z

loop_
_atom_site_label
_atom_site_type_symbol
_atom_site_fract_x
_atom_site_fract_y
_atom_site_fract_z
_atom_site_U_iso_or_equiv
_atom_site_adp_type
_atom_site_occupancy
_atom_site_disorder_group
_atom_site_disorder_assembly
Ru1 RU 0.2001 -0.2953 -0.2363 0.01467(17) Uani 1 0 .
P2 P 0.20520(15) -0.45081(13) -0.16198(8) 0.0169(5) Uani 1 0 .
C3 C 0.3623(6) -0.5663(5) -0.1399(3) 0.018(2) Uani 1 0 .
C4 C 0.4602(6) -0.5187(5) -0.1091(4) 0.026(2) Uani 1 0 .
C5 C 0.5927(6) -0.6111(6) -0.0976(4) 0.027(2) Uani 1 0 .
C6 C 0.5856(7) -0.7079(6) -0.0490(4) 0.028(3) Uani 1 0 .
C7 C 0.4881(7) -0.7544(5) -0.0800(4) 0.030(3) Uani 1 0 .
C8 C 0.3550(7) -0.6626(6) -0.0914(4) 0.025(2) Uani 1 0 .
C9 C 0.1011(6) -0.5324(5) -0.1877(3) 0.020(2) Uani 1 0 .
C10 C 0.0052(7) -0.4701(6) -0.2474(4) 0.027(2) Uani 1 0 .
C11 C -0.0652(7) -0.5440(6) -0.2749(4) 0.037(3) Uani 1 0 .
C12 C -0.1383(7) -0.5793(7) -0.2141(4) 0.046(3) Uani 1 0 .
C13 C -0.0455(7) -0.6389(7) -0.1543(4) 0.039(3) Uani 1 0 .
C14 C 0.0273(7) -0.5666(6) -0.1263(4) 0.027(2) Uani 1 0 .
C15 C 0.1400(7) -0.3895(6) -0.0745(3) 0.023(2) Uani 1 0 .
Si16 SI 0.00483(16) -0.24813(15) -0.08879(9) 0.0193(6) Uani 1 0 .
C17 C -0.1591(7) -0.2606(7) -0.0780(4) 0.031(3) Uani 1 0 .
C18 C 0.0146(8) -0.1556(6) -0.0138(4) 0.029(3) Uani 1 0 .
N19 N 0.0307(4) -0.2012(4) -0.1736(2) 0.0160(17) Uani 1 0 .
Si20 SI -0.07879(17) -0.08128(14) -0.21274(9) 0.0187(6) Uani 1 0 .
C21 C -0.1869(7) 0.0277(6) -0.1500(4) 0.025(3) Uani 1 0 .
C22 C -0.1867(7) -0.1169(6) -0.2760(4) 0.028(3) Uani 1 0 .
C23 C 0.0167(6) -0.0108(5) -0.2660(4) 0.023(2) Uani 1 0 .
P24 P 0.18524(15) -0.11024(13) -0.27485(8) 0.0182(5) Uani 1 0 .
C25 C 0.2685(6) -0.0470(5) -0.2111(3) 0.020(2) Uani 1 0 .
C26 C 0.2333(7) -0.0636(6) -0.1317(4) 0.027(2) Uani 1 0 .
C27 C 0.3006(7) -0.0074(6) -0.0808(3) 0.032(3) Uani 1 0 .
C28 C 0.4458(7) -0.0499(6) -0.0940(4) 0.035(3) Uani 1 0 .
C29 C 0.4772(7) -0.0302(7) -0.1728(3) 0.036(3) Uani 1 0 .
C30 C 0.4132(7) -0.0881(6) -0.2225(3) 0.027(2) Uani 1 0 .
C31 C 0.2345(6) -0.0665(5) -0.3648(3) 0.021(2) Uani 1 0 .
C32 C 0.2165(7) 0.0596(5) -0.3705(4) 0.028(2) Uani 1 0 .
C33 C 0.2586(7) 0.0898(6) -0.4450(4) 0.036(3) Uani 1 0 .
C34 C 0.1862(8) 0.0598(6) -0.5049(4) 0.035(3) Uani 1 0 .
C35 C 0.2050(7) -0.0651(6) -0.5015(3) 0.028(2) Uani 1 0 .
C36 C 0.1655(7) -0.0975(6) -0.4267(3) 0.023(2) Uani 1 0 .
P37 P 0.31816(15) -0.39317(13) -0.32935(8) 0.0164(5) Uani 1 0 .
C38 C 0.4478(6) -0.3463(5) -0.3671(3) 0.018(2) Uani 1 0 .
C39 C 0.5377(6) -0.3364(5) -0.3183(4) 0.024(2) Uani 1 0 .
C40 C 0.6298(7) -0.2925(6) -0.3399(4) 0.031(3) Uani 1 0 .
C41 C 0.6328(7) -0.2555(6) -0.4105(4) 0.037(3) Uani 1 0 .
C42 C 0.5483(7) -0.2680(6) -0.4604(4) 0.035(3) Uani 1 0 .
C43 C 0.4563(7) -0.3141(5) -0.4393(4) 0.025(2) Uani 1 0 .
C44 C 0.2232(6) -0.3961(5) -0.4099(3) 0.020(2) Uani 1 0 .
C45 C 0.2779(7) -0.4566(6) -0.4717(3) 0.027(2) Uani 1 0 .
C46 C 0.2030(7) -0.4589(6) -0.5299(4) 0.030(3) Uani 1 0 .
C47 C 0.0680(7) -0.4031(6) -0.5259(4) 0.036(3) Uani 1 0 .
C48 C 0.0124(6) -0.3449(5) -0.4647(4) 0.025(2) Uani 1 0 .
C49 C 0.0898(6) -0.3402(5) -0.4071(3) 0.023(2) Uani 1 0 .
C50 C 0.4112(6) -0.5492(5) -0.3246(3) 0.017(2) Uani 1 0 .
C51 C 0.3417(7) -0.6215(5) -0.3272(3) 0.023(2) Uani 1 0 .
C52 C 0.4039(7) -0.7379(6) -0.3205(4) 0.032(3) Uani 1 0 .
C53 C 0.5347(8) -0.7860(6) -0.3110(4) 0.037(3) Uani 1 0 .
C54 C 0.6065(7) -0.7172(6) -0.3098(4) 0.034(3) Uani 1 0 .
C55 C 0.5434(7) -0.5998(6) -0.3161(4) 0.028(2) Uani 1 0 .
H1 H 0.393(4) -0.599(4) -0.180(2) -0.012(11) Uiso 1 0 .
H2 H 0.465(5) -0.468(5) -0.137(3) 0.019(17) Uiso 1 0 .
H3 H 0.424(5) -0.486(4) -0.059(3) 0.011(15) Uiso 1 0 .
H4 H 0.636(5) -0.648(4) -0.147(3) 0.014(15) Uiso 1 0 .
H5 H 0.666(6) -0.597(5) -0.079(3) 0.04(2) Uiso 1 0 .
H6 H 0.681(7) -0.775(6) -0.044(3) 0.05(2) Uiso 1 0 .
H7 H 0.559(6) -0.674(5) -0.006(3) 0.03(2) Uiso 1 0 .
H8 H 0.536(5) -0.798(5) -0.126(3) 0.020(16) Uiso 1 0 .
H9 H 0.478(5) -0.802(5) -0.054(3) 0.011(16) Uiso 1 0 .
H10 H 0.330(5) -0.640(5) -0.051(3) 0.015(17) Uiso 1 0 .
H11 H 0.294(6) -0.697(5) -0.111(3) 0.027(18) Uiso 1 0 .
H12 H 0.155(5) -0.595(4) -0.204(3) -0.004(13) Uiso 1 0 .
H13 H -0.058(5) -0.395(4) -0.230(3) 0.004(14) Uiso 1 0 .
H14 H 0.047(5) -0.454(4) -0.284(3) 0.004(14) Uiso 1 0 .
H15 H -0.124(6) -0.501(5) -0.313(3) 0.04(2) Uiso 1 0 .
H16 H 0.003(6) -0.617(5) -0.305(3) 0.034(19) Uiso 1 0 .
H17 H -0.205(6) -0.515(5) -0.194(3) 0.025(19) Uiso 1 0 .
H18 H -0.171(5) -0.639(5) -0.232(3) 0.020(16) Uiso 1 0 .
H19 H -0.090(5) -0.651(5) -0.125(3) 0.006(15) Uiso 1 0 .
H20 H 0.016(5) -0.714(5) -0.173(3) 0.016(16) Uiso 1 0 .
H21 H 0.077(8) -0.616(6) -0.093(4) 0.07(3) Uiso 1 0 .
H22 H -0.031(5) -0.499(5) -0.108(3) 0.014(16) Uiso 1 0 .
H23 H 0.118(6) -0.433(5) -0.046(3) 0.04(2) Uiso 1 0 .
H24 H 0.196(6) -0.366(5) -0.056(3) 0.018(17) Uiso 1 0 .
H25 H -0.224(5) -0.195(4) -0.080(3) -0.001(14) Uiso 1 0 .
H26 H -0.184(6) -0.303(5) -0.118(3) 0.025(18) Uiso 1 0 .
H27 H -0.162(8) -0.297(7) -0.038(4) 0.07(3) Uiso 1 0 .
H28 H 0.094(5) -0.146(4) -0.011(3) 0.010(16) Uiso 1 0 .
H29 H -0.051(7) -0.075(6) -0.017(4) 0.05(2) Uiso 1 0 .
H30 H 0.005(6) -0.181(5) 0.034(3) 0.04(2) Uiso 1 0 .
H31 H -0.142(6) 0.057(5) -0.124(3) 0.024(19) Uiso 1 0 .
H32 H -0.240(6) 0.098(5) -0.179(3) 0.020(17) Uiso 1 0 .
H33 H -0.240(7) 0.010(6) -0.132(4) 0.05(3) Uiso 1 0 .
H34 H -0.250(7) -0.048(6) -0.293(4) 0.05(2) Uiso 1 0 .
H35 H -0.150(8) -0.157(6) -0.312(4) 0.06(3) Uiso 1 0 .
H36 H -0.242(6) -0.153(5) -0.250(3) 0.030(19) Uiso 1 0 .
H37 H -0.019(6) 0.006(5) -0.313(3) 0.023(17) Uiso 1 0 .
H38 H 0.002(6) 0.065(5) -0.239(3) 0.04(2) Uiso 1 0 .
H39 H 0.224(5) 0.039(4) -0.219(3) 0.012(15) Uiso 1 0 .
H40 H 0.140(5) -0.031(4) -0.119(3) 0.001(13) Uiso 1 0 .
H41 H 0.271(5) -0.138(5) -0.124(3) 0.013(16) Uiso 1 0 .
H42 H 0.249(5) 0.082(5) -0.085(3) 0.023(17) Uiso 1 0 .
H43 H 0.276(6) -0.021(5) -0.027(3) 0.035(19) Uiso 1 0 .
H44 H 0.474(6) -0.006(5) -0.063(3) 0.04(2) Uiso 1 0 .
H45 H 0.478(5) -0.135(4) -0.086(3) 0.006(14) Uiso 1 0 .
H46 H 0.434(5) 0.058(4) -0.184(3) 0.006(14) Uiso 1 0 .
H47 H 0.576(6) -0.050(5) -0.187(3) 0.04(2) Uiso 1 0 .
H48 H 0.453(5) -0.176(4) -0.215(3) 0.008(14) Uiso 1 0 .
H49 H 0.429(5) -0.080(4) -0.269(3) 0.015(16) Uiso 1 0 .
H50 H 0.324(4) -0.105(4) -0.372(2) -0.008(12) Uiso 1 0 .
H51 H 0.125(5) 0.109(4) -0.361(2) -0.002(13) Uiso 1 0 .
H52 H 0.270(6) 0.080(5) -0.338(3) 0.021(17) Uiso 1 0 .
H53 H 0.248(5) 0.163(4) -0.443(3) 0.007(15) Uiso 1 0 .
H54 H 0.357(5) 0.045(4) -0.453(3) 0.006(14) Uiso 1 0 .
H55 H 0.109(5) 0.103(4) -0.499(2) -0.012(12) Uiso 1 0 .
H56 H 0.213(6) 0.074(5) -0.553(3) 0.025(17) Uiso 1 0 .
H57 H 0.148(6) -0.080(5) -0.539(3) 0.030(18) Uiso 1 0 .
H58 H 0.301(5) -0.115(4) -0.508(3) 0.008(14) Uiso 1 0 .
H59 H 0.186(5) -0.174(4) -0.428(3) 0.010(15) Uiso 1 0 .
H60 H 0.073(5) -0.060(4) -0.420(3) 0.013(15) Uiso 1 0 .
H61 H 0.533(6) -0.360(5) -0.264(3) 0.04(2) Uiso 1 0 .
H62 H 0.694(7) -0.298(6) -0.300(4) 0.05(2) Uiso 1 0 .
H63 H 0.704(7) -0.229(6) -0.432(3) 0.05(2) Uiso 1 0 .
H64 H 0.544(5) -0.243(5) -0.506(3) 0.015(16) Uiso 1 0 .
H65 H 0.396(5) -0.310(5) -0.472(3) 0.014(16) Uiso 1 0 .
H66 H 0.371(6) -0.496(5) -0.476(3) 0.029(19) Uiso 1 0 .
H67 H 0.244(6) -0.496(5) -0.568(3) 0.03(2) Uiso 1 0 .
H68 H 0.017(6) -0.402(5) -0.566(3) 0.030(19) Uiso 1 0 .
H69 H -0.082(5) -0.300(4) -0.458(3) 0.008(14) Uiso 1 0 .
H70 H 0.051(6) -0.296(5) -0.371(3) 0.025(19) Uiso 1 0 .
H71 H 0.259(5) -0.595(4) -0.329(3) 0.001(14) Uiso 1 0 .
H72 H 0.357(5) -0.774(5) -0.323(3) 0.013(17) Uiso 1 0 .
H73 H 0.574(6) -0.863(5) -0.310(3) 0.026(18) Uiso 1 0 .
H74 H 0.695(5) -0.746(4) -0.313(3) 0.010(15) Uiso 1 0 .
H75 H 0.596(5) -0.561(4) -0.318(3) 0.009(15) Uiso 1 0 .

loop_
_atom_site_aniso_label
_atom_site_aniso_U_11
_atom_site_aniso_U_22
_atom_site_aniso_U_33
_atom_site_aniso_U_12
_atom_site_aniso_U_13
_atom_site_aniso_U_23
Ru1 0.0144(3) 0.0143(3) 0.0110(4) -0.0067(2) 0.0014(2) 0.0005(2)
P2 0.0147(9) 0.0173(9) 0.0133(9) -0.0069(7) 0.0002(6) 0.0023(7)
C3 0.016(3) 0.018(3) 0.014(3) -0.006(3) 0.003(3) 0.002(3)
C4 0.023(4) 0.021(4) 0.022(4) -0.010(3) -0.003(3) 0.009(3)
C5 0.013(3) 0.031(4) 0.031(4) -0.011(3) -0.005(3) 0.000(3)
C6 0.023(4) 0.021(4) 0.032(4) -0.005(3) -0.009(3) 0.006(3)
C7 0.036(4) 0.014(3) 0.028(4) -0.012(3) -0.002(3) 0.007(3)
C8 0.029(4) 0.023(4) 0.015(3) -0.011(3) -0.001(3) 0.001(3)
C9 0.018(3) 0.021(3) 0.014(3) -0.009(3) -0.002(3) 0.003(3)
C10 0.021(4) 0.027(4) 0.020(4) -0.010(3) -0.002(3) 0.009(3)
C11 0.035(4) 0.035(4) 0.027(4) -0.020(4) -0.013(3) 0.008(3)
C12 0.033(5) 0.049(5) 0.039(5) -0.028(4) -0.007(4) 0.012(4)
C13 0.030(4) 0.041(5) 0.030(4) -0.026(4) -0.000(3) 0.012(4)
C14 0.024(4) 0.026(4) 0.022(4) -0.013(3) -0.001(3) 0.007(3)
C15 0.027(4) 0.024(4) 0.013(3) -0.014(3) 0.002(3) -0.000(3)
Si16 0.0170(9) 0.0207(10) 0.0133(9) -0.0054(8) 0.0025(7) 0.0024(7)
C17 0.023(4) 0.030(4) 0.026(4) -0.008(3) 0.001(3) 0.010(3)
C18 0.034(4) 0.027(4) 0.016(4) -0.006(3) 0.003(3) 0.000(3)
N19 0.014(3) 0.012(3) 0.017(3) -0.003(2) 0.005(2) 0.001(2)
Si20 0.0171(9) 0.0182(9) 0.0152(10) -0.0055(8) 0.0010(7) 0.0010(7)
C21 0.020(4) 0.023(4) 0.024(4) -0.005(3) 0.003(3) 0.001(3)
C22 0.022(4) 0.026(4) 0.031(4) -0.004(3) -0.005(3) -0.003(3)
C23 0.021(4) 0.022(4) 0.021(4) -0.004(3) 0.002(3) 0.001(3)
P24 0.0180(9) 0.0164(9) 0.0146(9) -0.0078(7) 0.0010(7) 0.0012(7)
C25 0.023(3) 0.018(3) 0.015(3) -0.009(3) 0.002(3) -0.002(3)
C26 0.027(4) 0.024(4) 0.023(4) -0.010(3) 0.008(3) -0.005(3)
C27 0.042(5) 0.033(4) 0.014(3) -0.019(4) 0.007(3) -0.006(3)
C28 0.043(5) 0.038(5) 0.019(4) -0.025(4) -0.004(3) -0.007(3)
C29 0.032(4) 0.048(5) 0.018(4) -0.025(4) 0.003(3) -0.004(3)
C30 0.030(4) 0.031(4) 0.013(3) -0.020(3) 0.005(3) -0.004(3)
C31 0.021(4) 0.015(3) 0.018(3) -0.009(3) 0.002(3) 0.005(3)
C32 0.032(4) 0.021(4) 0.022(4) -0.017(3) -0.001(3) 0.005(3)
C33 0.040(5) 0.031(4) 0.024(4) -0.025(4) -0.006(3) 0.008(3)
C34 0.035(5) 0.037(4) 0.018(4) -0.016(4) -0.005(3) 0.008(3)
C35 0.036(4) 0.024(4) 0.014(3) -0.015(3) -0.006(3) 0.004(3)
C36 0.026(4) 0.018(3) 0.019(3) -0.009(3) -0.005(3) 0.003(3)
P37 0.0171(9) 0.0152(8) 0.0124(8) -0.0077(7) 0.0011(6) 0.0003(6)
C38 0.016(3) 0.016(3) 0.022(3) -0.005(3) 0.011(3) -0.008(3)
C39 0.023(4) 0.020(3) 0.027(4) -0.011(3) 0.004(3) -0.007(3)
C40 0.021(4) 0.029(4) 0.039(5) -0.011(3) 0.004(3) -0.008(3)
C41 0.030(4) 0.024(4) 0.048(5) -0.016(3) 0.016(4) -0.001(3)
C42 0.033(4) 0.030(4) 0.028(4) -0.006(3) 0.017(3) 0.009(3)
C43 0.025(4) 0.022(4) 0.021(4) -0.007(3) 0.006(3) 0.000(3)
C44 0.026(4) 0.012(3) 0.015(3) -0.010(3) -0.005(3) 0.002(2)
C45 0.028(4) 0.028(4) 0.018(3) -0.010(3) -0.003(3) 0.001(3)
C46 0.039(5) 0.028(4) 0.015(3) -0.012(3) -0.001(3) -0.002(3)
C47 0.043(5) 0.026(4) 0.030(4) -0.019(4) -0.012(4) 0.003(3)
C48 0.021(4) 0.016(3) 0.032(4) -0.005(3) -0.003(3) 0.002(3)
C49 0.024(4) 0.017(3) 0.020(3) -0.010(3) -0.000(3) 0.003(3)
C50 0.017(3) 0.021(3) 0.009(3) -0.006(3) 0.002(2) -0.000(2)
C51 0.025(4) 0.021(3) 0.016(3) -0.009(3) -0.003(3) 0.001(3)
C52 0.037(4) 0.023(4) 0.027(4) -0.015(4) -0.005(3) 0.000(3)
C53 0.050(5) 0.018(4) 0.036(4) -0.004(4) -0.002(4) -0.003(3)
C54 0.029(4) 0.022(4) 0.043(5) -0.003(3) -0.005(4) 0.003(3)
C55 0.025(4) 0.022(4) 0.029(4) -0.010(3) 0.002(3) 0.003(3)

loop_
_atom_type_symbol
_atom_type_description
_atom_type_scat_dispersion_real
_atom_type_scat_dispersion_imag
_atom_type_scat_source
RU Ru -1.42 0.836 'International Tables Vol. IV (1974) Table 2.2B'
P P 0.09 0.095 'International Tables Vol. IV (1974) Table 2.2B'
SI Si 0.072 0.071 'International Tables Vol. IV (1974) Table 2.2B'
N N 0.004 0.003 'International Tables Vol. IV (1974) Table 2.2B'
C C 0.002 0.002 'International Tables Vol. IV (1974) Table 2.2B'
H H 0 0 'International Tables Vol. IV (1974) Table 2.2B'

loop_
_geom_angle_atom_site_label_1
_geom_angle_atom_site_label_2
_geom_angle_atom_site_label_3
_geom_angle
_geom_angle_site_symmetry_1
_geom_angle_site_symmetry_2
_geom_angle_site_symmetry_3
_geom_angle_publ_flag
P2 Ru1 P24 161.71(5) . . . no
P2 Ru1 P37 98.18(5) . . . no
P2 Ru1 N19 84.73(12) . . . no
P24 Ru1 P37 98.33(5) . . . no
P24 Ru1 N19 82.79(12) . . . no
P37 Ru1 N19 158.51(13) . . . no
Ru1 P2 C3 120.43(18) . . . no
Ru1 P2 C9 118.08(19) . . . no
Ru1 P2 C15 105.1(2) . . . no
C3 P2 C9 102.5(3) . . . no
C3 P2 C15 104.4(3) . . . no
C9 P2 C15 104.6(3) . . . no
Ru1 P24 C23 109.5(2) . . . no
Ru1 P24 C25 112.0(2) . . . no
Ru1 P24 C31 127.7(2) . . . no
C23 P24 C25 101.0(3) . . . no
C23 P24 C31 101.9(3) . . . no
C25 P24 C31 101.3(3) . . . no
Ru1 P37 C38 117.07(19) . . . no
Ru1 P37 C44 114.7(2) . . . no
Ru1 P37 C50 122.91(18) . . . no
C38 P37 C44 103.5(3) . . . no
C38 P37 C50 99.1(3) . . . no
C44 P37 C50 95.9(3) . . . no
N19 Si16 C15 105.9(3) . . . no
N19 Si16 C17 113.1(3) . . . no
N19 Si16 C18 114.2(3) . . . no
C15 Si16 C17 111.3(3) . . . no
C15 Si16 C18 106.5(3) . . . no
C17 Si16 C18 105.7(3) . . . no
N19 Si20 C21 116.6(3) . . . no
N19 Si20 C22 111.3(3) . . . no
N19 Si20 C23 106.9(3) . . . no
C21 Si20 C22 106.7(3) . . . no
C21 Si20 C23 106.5(3) . . . no
C22 Si20 C23 108.5(3) . . . no
Ru1 N19 Si16 120.9(2) . . . no
Ru1 N19 Si20 117.3(2) . . . no
Si16 N19 Si20 121.8(3) . . . no
P2 C3 C4 111.6(4) . . . no
P2 C3 C8 116.3(4) . . . no
P2 C3 H1 106(3) . . . no
C4 C3 C8 110.0(5) . . . no
C4 C3 H1 108(3) . . . no
C8 C3 H1 104(3) . . . no
C3 C4 C5 112.1(5) . . . no
C3 C4 H2 109(4) . . . no
C3 C4 H3 107(3) . . . no
C5 C4 H2 111(4) . . . no
C5 C4 H3 107(3) . . . no
H2 C4 H3 111(5) . . . no
C4 C5 C6 112.1(5) . . . no
C4 C5 H4 112(3) . . . no
C4 C5 H5 124(4) . . . no
C6 C5 H4 106(3) . . . no
C6 C5 H5 103(4) . . . no
H4 C5 H5 97(4) . . . no
C5 C6 C7 109.6(5) . . . no
C5 C6 H6 111(3) . . . no
C5 C6 H7 103(4) . . . no
C7 C6 H6 111(3) . . . no
C7 C6 H7 112(4) . . . no
H6 C6 H7 110(5) . . . no
C6 C7 C8 112.7(5) . . . no
C6 C7 H8 104(3) . . . no
C6 C7 H9 113(4) . . . no
C8 C7 H8 117(3) . . . no
C8 C7 H9 107(4) . . . no
H8 C7 H9 105(5) . . . no
C3 C8 C7 111.6(5) . . . no
C3 C8 H10 111(4) . . . no
C3 C8 H11 112(3) . . . no
C7 C8 H10 105(4) . . . no
C7 C8 H11 110(3) . . . no
H10 C8 H11 108(5) . . . no
P2 C9 C10 111.5(4) . . . no
P2 C9 C14 117.0(4) . . . no
P2 C9 H12 104(3) . . . no
C10 C9 C14 109.0(5) . . . no
C10 C9 H12 109(3) . . . no
C14 C9 H12 106(3) . . . no
C9 C10 C11 110.9(5) . . . no
C9 C10 H13 111(3) . . . no
C9 C10 H14 109(4) . . . no
C11 C10 H13 111(3) . . . no
C11 C10 H14 108(3) . . . no
H13 C10 H14 106(4) . . . no
C10 C11 C12 111.8(6) . . . no
C10 C11 H15 107(4) . . . no
C10 C11 H16 110(3) . . . no
C12 C11 H15 112(4) . . . no
C12 C11 H16 113(3) . . . no
H15 C11 H16 101(5) . . . no
C11 C12 C13 109.6(6) . . . no
C11 C12 H17 111(4) . . . no
C11 C12 H18 110(3) . . . no
C13 C12 H17 109(4) . . . no
C13 C12 H18 105(3) . . . no
H17 C12 H18 113(5) . . . no
C12 C13 C14 112.4(6) . . . no
C12 C13 H19 103(4) . . . no
C12 C13 H20 108(3) . . . no
C14 C13 H19 113(4) . . . no
C14 C13 H20 111(3) . . . no
H19 C13 H20 109(5) . . . no
C9 C14 C13 111.2(5) . . . no
C9 C14 H21 115(5) . . . no
C9 C14 H22 106(3) . . . no
C13 C14 H21 99(5) . . . no
C13 C14 H22 110(3) . . . no
H21 C14 H22 115(6) . . . no
P2 C15 Si16 109.7(3) . . . no
P2 C15 H23 115(4) . . . no
P2 C15 H24 107(4) . . . no
Si16 C15 H23 112(4) . . . no
Si16 C15 H24 99(4) . . . no
H23 C15 H24 113(6) . . . no
Si16 C17 H25 114(3) . . . no
Si16 C17 H26 116(3) . . . no
Si16 C17 H27 110(5) . . . no
H25 C17 H26 101(5) . . . no
H25 C17 H27 111(6) . . . no
H26 C17 H27 105(6) . . . no
Si16 C18 H28 115(3) . . . no
Si16 C18 H29 115(4) . . . no
Si16 C18 H30 117(4) . . . no
H28 C18 H29 103(5) . . . no
H28 C18 H30 101(5) . . . no
H29 C18 H30 105(5) . . . no
Si20 C21 H31 111(4) . . . no
Si20 C21 H32 109(3) . . . no
Si20 C21 H33 113(6) . . . no
H31 C21 H32 99(5) . . . no
H31 C21 H33 121(7) . . . no
H32 C21 H33 102(6) . . . no
Si20 C22 H34 108(4) . . . no
Si20 C22 H35 116(5) . . . no
Si20 C22 H36 112(4) . . . no
H34 C22 H35 109(6) . . . no
H34 C22 H36 102(5) . . . no
H35 C22 H36 109(6) . . . no
P24 C23 Si20 109.2(3) . . . no
P24 C23 H37 108(4) . . . no
P24 C23 H38 116(4) . . . no
Si20 C23 H37 108(3) . . . no
Si20 C23 H38 106(3) . . . no
H37 C23 H38 109(5) . . . no
P24 C25 C26 111.3(4) . . . no
P24 C25 C30 113.7(4) . . . no
P24 C25 H39 105(3) . . . no
C26 C25 C30 111.3(5) . . . no
C26 C25 H39 103(3) . . . no
C30 C25 H39 112(3) . . . no
C25 C26 C27 109.9(5) . . . no
C25 C26 H40 116(3) . . . no
C25 C26 H41 104(4) . . . no
C27 C26 H40 106(3) . . . no
C27 C26 H41 106(4) . . . no
H40 C26 H41 114(4) . . . no
C26 C27 C28 112.0(6) . . . no
C26 C27 H42 106(3) . . . no
C26 C27 H43 108(3) . . . no
C28 C27 H42 117(3) . . . no
C28 C27 H43 113(4) . . . no
H42 C27 H43 99(4) . . . no
C27 C28 C29 111.0(6) . . . no
C27 C28 H44 104(4) . . . no
C27 C28 H45 105(3) . . . no
C29 C28 H44 110(4) . . . no
C29 C28 H45 107(3) . . . no
H44 C28 H45 119(5) . . . no
C28 C29 C30 109.7(5) . . . no
C28 C29 H46 107(3) . . . no
C28 C29 H47 117(3) . . . no
C30 C29 H46 106(3) . . . no
C30 C29 H47 111(3) . . . no
H46 C29 H47 104(4) . . . no
C25 C30 C29 112.4(6) . . . no
C25 C30 H48 109(3) . . . no
C25 C30 H49 108(4) . . . no
C29 C30 H48 110(3) . . . no
C29 C30 H49 114(4) . . . no
H48 C30 H49 103(4) . . . no
P24 C31 C32 114.1(4) . . . no
P24 C31 C36 111.3(4) . . . no
P24 C31 H50 110(3) . . . no
C32 C31 C36 110.3(5) . . . no
C32 C31 H50 104(3) . . . no
C36 C31 H50 107(3) . . . no
C31 C32 C33 111.5(5) . . . no
C31 C32 H51 111(3) . . . no
C31 C32 H52 113(3) . . . no
C33 C32 H51 109(3) . . . no
C33 C32 H52 103(3) . . . no
H51 C32 H52 109(4) . . . no
C32 C33 C34 111.1(6) . . . no
C32 C33 H53 105(3) . . . no
C32 C33 H54 110(3) . . . no
C34 C33 H53 116(3) . . . no
C34 C33 H54 108(3) . . . no
H53 C33 H54 106(4) . . . no
C33 C34 C35 111.4(6) . . . no
C33 C34 H55 105(3) . . . no
C33 C34 H56 113(4) . . . no
C35 C34 H55 113(3) . . . no
C35 C34 H56 106(4) . . . no
H55 C34 H56 108(5) . . . no
C34 C35 C36 110.7(6) . . . no
C34 C35 H57 109(3) . . . no
C34 C35 H58 111(3) . . . no
C36 C35 H57 108(3) . . . no
C36 C35 H58 105(3) . . . no
H57 C35 H58 113(4) . . . no
C31 C36 C35 113.0(5) . . . no
C31 C36 H59 111(3) . . . no
C31 C36 H60 110(3) . . . no
C35 C36 H59 105(3) . . . no
C35 C36 H60 109(3) . . . no
H59 C36 H60 109(4) . . . no
P37 C38 C39 117.2(4) . . . no
P37 C38 C43 124.5(5) . . . no
C39 C38 C43 118.2(6) . . . no
C38 C39 C40 121.3(6) . . . no
C38 C39 H61 120(3) . . . no
C40 C39 H61 119(4) . . . no
C39 C40 C41 119.9(7) . . . no
C39 C40 H62 112(4) . . . no
C41 C40 H62 128(4) . . . no
C40 C41 C42 120.0(6) . . . no
C40 C41 H63 125(4) . . . no
C42 C41 H63 115(4) . . . no
C41 C42 C43 120.4(6) . . . no
C41 C42 H64 124(4) . . . no
C43 C42 H64 116(4) . . . no
C38 C43 C42 120.0(7) . . . no
C38 C43 H65 123(4) . . . no
C42 C43 H65 116(3) . . . no
P37 C44 C45 123.3(5) . . . no
P37 C44 C49 118.5(5) . . . no
C45 C44 C49 118.1(6) . . . no
C44 C45 C46 121.5(7) . . . no
C44 C45 H66 120(4) . . . no
C46 C45 H66 118(4) . . . no
C45 C46 C47 119.7(7) . . . no
C45 C46 H67 117(4) . . . no
C47 C46 H67 123(4) . . . no
C46 C47 C48 119.4(7) . . . no
C46 C47 H68 120(4) . . . no
C48 C47 H68 120(4) . . . no
C47 C48 C49 120.2(6) . . . no
C47 C48 H69 125(3) . . . no
C49 C48 H69 114(3) . . . no
C44 C49 C48 121.0(6) . . . no
C44 C49 H70 122(4) . . . no
C48 C49 H70 117(4) . . . no
P37 C50 C51 117.9(5) . . . no
P37 C50 C55 125.1(5) . . . no
C51 C50 C55 116.9(6) . . . no
C50 C51 C52 120.9(6) . . . no
C50 C51 H71 121(3) . . . no
C52 C51 H71 117(3) . . . no
C51 C52 C53 121.1(7) . . . no
C51 C52 H72 115(4) . . . no
C53 C52 H72 124(4) . . . no
C52 C53 C54 119.5(7) . . . no
C52 C53 H73 119(4) . . . no
C54 C53 H73 121(4) . . . no
C53 C54 C55 119.3(7) . . . no
C53 C54 H74 122(3) . . . no
C55 C54 H74 118(3) . . . no
C50 C55 C54 122.2(6) . . . no
C50 C55 H75 123(4) . . . no
C54 C55 H75 115(4) . . . no

loop_
_geom_bond_atom_site_label_1
_geom_bond_atom_site_label_2
_geom_bond_distance
_geom_bond_site_symmetry_1
_geom_bond_site_symmetry_2
_geom_bond_publ_flag
Ru1 P2 2.3538(14) . . no
Ru1 P24 2.3764(15) . . no
Ru1 P37 2.2354(15) . . no
Ru1 N19 2.145(4) . . no
P2 C3 1.857(6) . . no
P2 C9 1.884(6) . . no
P2 C15 1.823(6) . . no
P24 C23 1.831(7) . . no
P24 C25 1.873(6) . . no
P24 C31 1.871(6) . . no
P37 C38 1.863(6) . . no
P37 C44 1.848(6) . . no
P37 C50 1.858(6) . . no
Si16 N19 1.716(5) . . no
Si16 C15 1.876(7) . . no
Si16 C17 1.887(7) . . no
Si16 C18 1.862(7) . . no
Si20 N19 1.707(5) . . no
Si20 C21 1.863(7) . . no
Si20 C22 1.865(7) . . no
Si20 C23 1.869(6) . . no
C3 C4 1.545(8) . . no
C3 C8 1.519(8) . . no
C3 H1 0.85(4) . . no
C4 C5 1.516(9) . . no
C4 H2 0.84(5) . . no
C4 H3 1.04(5) . . no
C5 C6 1.525(9) . . no
C5 H4 1.05(5) . . no
C5 H5 0.96(6) . . no
C6 C7 1.533(9) . . no
C6 H6 1.09(7) . . no
C6 H7 0.90(6) . . no
C7 C8 1.517(9) . . no
C7 H8 1.04(6) . . no
C7 H9 0.80(5) . . no
C8 H10 0.81(5) . . no
C8 H11 1.01(6) . . no
C9 C10 1.533(8) . . no
C9 C14 1.529(8) . . no
C9 H12 0.85(5) . . no
C10 C11 1.522(9) . . no
C10 H13 1.00(5) . . no
C10 H14 0.87(5) . . no
C11 C12 1.522(9) . . no
C11 H15 0.98(7) . . no
C11 H16 1.11(6) . . no
C12 C13 1.508(10) . . no
C12 H17 0.95(6) . . no
C12 H18 1.02(6) . . no
C13 C14 1.530(9) . . no
C13 H19 0.78(5) . . no
C13 H20 1.00(5) . . no
C14 H21 0.90(8) . . no
C14 H22 0.92(5) . . no
C15 H23 0.85(6) . . no
C15 H24 0.86(6) . . no
C17 H25 0.87(5) . . no
C17 H26 1.02(6) . . no
C17 H27 0.86(7) . . no
C18 H28 0.94(5) . . no
C18 H29 1.01(7) . . no
C18 H30 0.94(6) . . no
C21 H31 0.88(6) . . no
C21 H32 1.02(6) . . no
C21 H33 0.77(7) . . no
C22 H34 0.95(7) . . no
C22 H35 0.84(7) . . no
C22 H36 1.00(6) . . no
C23 H37 0.95(6) . . no
C23 H38 1.05(6) . . no
C25 C26 1.539(8) . . no
C25 C30 1.504(9) . . no
C25 H39 1.02(5) . . no
C26 C27 1.547(9) . . no
C26 H40 0.99(5) . . no
C26 H41 0.89(5) . . no
C27 C28 1.513(10) . . no
C27 H42 1.06(6) . . no
C27 H43 1.04(6) . . no
C28 C29 1.523(9) . . no
C28 H44 0.94(6) . . no
C28 H45 1.01(5) . . no
C29 C30 1.524(9) . . no
C29 H46 1.05(5) . . no
C29 H47 1.05(6) . . no
C30 H48 1.04(5) . . no
C30 H49 0.88(5) . . no
C31 C32 1.533(8) . . no
C31 C36 1.523(8) . . no
C31 H50 0.94(4) . . no
C32 C33 1.526(8) . . no
C32 H51 0.98(5) . . no
C32 H52 0.96(6) . . no
C33 C34 1.513(9) . . no
C33 H53 0.89(5) . . no
C33 H54 1.04(5) . . no
C34 C35 1.515(9) . . no
C34 H55 0.83(5) . . no
C34 H56 0.96(6) . . no
C35 C36 1.531(8) . . no
C35 H57 1.00(6) . . no
C35 H58 1.02(5) . . no
C36 H59 0.91(5) . . no
C36 H60 0.96(5) . . no
C38 C39 1.397(8) . . no
C38 C43 1.395(8) . . no
C39 C40 1.379(8) . . no
C39 H61 1.05(6) . . no
C40 C41 1.377(9) . . no
C40 H62 1.02(7) . . no
C41 C42 1.377(10) . . no
C41 H63 1.04(6) . . no
C42 C43 1.395(9) . . no
C42 H64 0.88(5) . . no
C43 H65 0.90(5) . . no
C44 C45 1.386(8) . . no
C44 C49 1.383(8) . . no
C45 C46 1.378(9) . . no
C45 H66 0.97(6) . . no
C46 C47 1.399(10) . . no
C46 H67 0.88(6) . . no
C47 C48 1.367(9) . . no
C47 H68 0.94(6) . . no
C48 C49 1.395(8) . . no
C48 H69 1.00(5) . . no
C49 H70 0.88(6) . . no
C50 C51 1.399(8) . . no
C50 C55 1.376(8) . . no
C51 C52 1.378(9) . . no
C51 H71 0.85(5) . . no
C52 C53 1.362(10) . . no
C52 H72 0.82(5) . . no
C53 C54 1.380(10) . . no
C53 H73 0.91(6) . . no
C54 C55 1.391(9) . . no
C54 H74 0.92(5) . . no
C55 H75 0.88(5) . . no
